data_4513265
loop_
_publ_author_name
'Zhang, Lin'
'Liu, Lu'
'Huang, Chao'
'Han, Xiao'
'Guo, Li&#x2019;an'
'Xu, Hong'
'Hou, Hongwei'
'Fan, Yaoting'

_publ_section_title
;
 Polynuclear Ni(II)/Co(II)/Mn(II) Complexes Based on
 Terphenyl--Tetracarboxylic Acid Ligand: Crystal Structures and Research
 of Magnetic Properties
;
_journal_issue 7
_journal_name_full 'Crystal Growth &amp; Design'
_journal_page_first 3426
_journal_paper_doi 10.1021/acs.cgd.5b00504
_journal_volume 15
_journal_year 2015
_chemical_formula_moiety 'C54 H40 Co4 N2 O22'
_chemical_formula_sum 'C54 H40 Co4 N2 O22'
_chemical_formula_weight 1304.63
_chemical_name_systematic
; 
 ? 
;
_space_group_IT_number 2
_symmetry_cell_setting triclinic
_symmetry_space_group_name_Hall '-P 1'
_symmetry_space_group_name_H-M 'P -1'
_atom_sites_solution_hydrogens geom
_atom_sites_solution_primary direct
_atom_sites_solution_secondary difmap
_audit_creation_method SHELXL-97
_cell_angle_alpha 109.44(3)
_cell_angle_beta 93.93(3)
_cell_angle_gamma 103.48(3)
_cell_formula_units_Z 2
_cell_length_a 9.4950(19)
_cell_length_b 15.284(3)
_cell_length_c 19.639(4)
_cell_measurement_reflns_used 6781
_cell_measurement_temperature 293(2)
_cell_measurement_theta_max 27.7731
_cell_measurement_theta_min 2.1833
_cell_volume 2580.1(11)
_computing_structure_refinement 'SHELXL-97 (Sheldrick, 1997)'
_computing_structure_solution 'SHELXS-97 (Sheldrick, 1990)'
_diffrn_ambient_temperature 293(2)
_diffrn_measured_fraction_theta_full 0.967
_diffrn_measured_fraction_theta_max 0.967
_diffrn_radiation_monochromator graphite
_diffrn_radiation_source 'fine-focus sealed tube'
_diffrn_radiation_type MoK\a
_diffrn_radiation_wavelength 0.71073
_diffrn_reflns_av_R_equivalents 0.0000
_diffrn_reflns_av_sigmaI/netI 0.0729
_diffrn_reflns_limit_h_max 11
_diffrn_reflns_limit_h_min -11
_diffrn_reflns_limit_k_max 17
_diffrn_reflns_limit_k_min -18
_diffrn_reflns_limit_l_max 23
_diffrn_reflns_limit_l_min 0
_diffrn_reflns_number 8788
_diffrn_reflns_theta_full 25.00
_diffrn_reflns_theta_max 25.00
_diffrn_reflns_theta_min 1.47
_exptl_absorpt_coefficient_mu 1.344
_exptl_absorpt_correction_T_max 0.8238
_exptl_absorpt_correction_T_min 0.7748
_exptl_absorpt_correction_type multi-scan
_exptl_absorpt_process_details sadabs
_exptl_crystal_colour purple
_exptl_crystal_density_diffrn 1.610
_exptl_crystal_density_method 'not measured'
_exptl_crystal_description block
_exptl_crystal_F_000 1264
_exptl_crystal_size_max 0.20
_exptl_crystal_size_mid 0.20
_exptl_crystal_size_min 0.15
_refine_diff_density_max 1.316
_refine_diff_density_min -1.070
_refine_diff_density_rms 0.107
_refine_ls_extinction_method none
_refine_ls_goodness_of_fit_ref 0.968
_refine_ls_hydrogen_treatment mixed
_refine_ls_matrix_type full
_refine_ls_number_parameters 712
_refine_ls_number_reflns 8788
_refine_ls_number_restraints 0
_refine_ls_restrained_S_all 0.968
_refine_ls_R_factor_all 0.1114
_refine_ls_R_factor_gt 0.0868
_refine_ls_shift/su_max 0.000
_refine_ls_shift/su_mean 0.000
_refine_ls_structure_factor_coef Fsqd
_refine_ls_weighting_details 'calc w=1/[\s^2^(Fo^2^)+(0.0917P)^2^+14.4929P] where P=(Fo^2^+2Fc^2^)/3'
_refine_ls_weighting_scheme calc
_refine_ls_wR_factor_gt 0.1982
_refine_ls_wR_factor_ref 0.2183
_reflns_number_gt 6561
_reflns_number_total 8788
_reflns_threshold_expression >2sigma(I)
_cod_data_source_file cg5b00504_si_002.cif
_cod_data_source_block complex_2
_cod_depositor_comments 'Adding full bibliography for 4513264--4513266.cif.'
_cod_original_cell_volume 2580.1(9)
_cod_database_code 4513265

loop_
_symmetry_equiv_pos_as_xyz
'x, y, z'
'-x, -y, -z'

loop_
_atom_site_label
_atom_site_type_symbol
_atom_site_fract_x
_atom_site_fract_y
_atom_site_fract_z
_atom_site_U_iso_or_equiv
_atom_site_adp_type
_atom_site_occupancy
_atom_site_symmetry_multiplicity
_atom_site_calc_flag
_atom_site_refinement_flags
Co1 Co 0.80486(10) 0.35506(6) 0.22072(5) 0.0335(3) Uani 1 1 d .
Co2 Co 0.90985(14) 0.59745(7) 0.26961(6) 0.0536(3) Uani 1 1 d .
Co3 Co 1.01997(11) 0.89315(7) 0.24283(6) 0.0437(3) Uani 1 1 d .
Co4 Co 1.15291(9) 1.13758(6) 0.29258(5) 0.0322(3) Uani 1 1 d .
O1 O 0.8636(6) 0.4071(4) 0.1398(3) 0.0460(13) Uani 1 1 d .
O2 O 1.0167(6) 0.5561(3) 0.1874(3) 0.0496(14) Uani 1 1 d .
O3 O 0.9668(9) 0.1713(4) -0.0837(5) 0.107(3) Uani 1 1 d .
O4 O 1.0884(6) 0.2257(3) -0.1596(3) 0.0477(13) Uani 1 1 d .
O5 O 1.9834(5) 1.0155(3) 0.2133(3) 0.0343(11) Uani 1 1 d .
O6 O 1.9112(5) 1.1432(3) 0.2740(3) 0.0422(12) Uani 1 1 d .
O7 O 1.2315(5) 0.9303(3) 0.2422(3) 0.0428(13) Uani 1 1 d .
O8 O 1.3313(5) 1.0874(3) 0.2640(3) 0.0440(12) Uani 1 1 d .
O9 O 0.6152(6) 0.3968(4) 0.2419(3) 0.0481(13) Uani 1 1 d .
O10 O 0.7461(6) 0.5389(5) 0.3121(4) 0.0719(19) Uani 1 1 d .
O11 O 0.0497(5) 0.3457(3) 0.2304(3) 0.0481(13) Uani 1 1 d .
O12 O -0.0199(5) 0.4685(4) 0.2982(3) 0.0459(13) Uani 1 1 d .
O13 O 0.9433(6) 1.2127(4) 0.7048(3) 0.0598(16) Uani 1 1 d .
O14 O 0.9962(7) 1.2999(4) 0.6356(3) 0.0609(16) Uani 1 1 d .
O15 O 0.9240(6) 0.9459(3) 0.3265(3) 0.0439(12) Uani 1 1 d .
O16 O 1.0813(6) 1.0944(3) 0.3762(3) 0.0451(13) Uani 1 1 d .
O17 O 0.7768(6) 0.2903(4) 0.3029(3) 0.0483(13) Uani 1 1 d .
O18 O 0.7692(8) 0.6499(5) 0.2173(4) 0.0741(19) Uani 1 1 d .
O19 O 1.1850(6) 1.1998(4) 0.2099(3) 0.0437(12) Uani 1 1 d .
N1 N 0.6945(6) 0.2214(4) 0.1411(3) 0.0361(13) Uani 1 1 d .
N2 N 1.2811(6) 1.2718(4) 0.3701(3) 0.0344(13) Uani 1 1 d .
C1 C 0.9713(9) 0.4737(5) 0.1387(4) 0.0439(18) Uani 1 1 d .
C2 C 1.0508(8) 0.4510(5) 0.0727(4) 0.0396(17) Uani 1 1 d .
C3 C 1.0137(9) 0.3576(5) 0.0203(4) 0.048(2) Uani 1 1 d .
H3 H 0.9389 0.3093 0.0247 0.058 Uiso 1 1 calc R
C4 C 1.0909(8) 0.3375(5) -0.0394(4) 0.0393(17) Uani 1 1 d .
C5 C 1.0444(8) 0.2380(6) -0.0957(4) 0.0479(19) Uani 1 1 d .
C6 C 1.2053(8) 0.4109(5) -0.0439(4) 0.0432(18) Uani 1 1 d .
H6 H 1.2568 0.3969 -0.0830 0.052 Uiso 1 1 calc R
C7 C 1.2457(8) 0.5059(5) 0.0089(4) 0.0415(17) Uani 1 1 d .
C8 C 1.1664(8) 0.5229(5) 0.0664(4) 0.0402(17) Uani 1 1 d .
H8 H 1.1908 0.5843 0.1022 0.048 Uiso 1 1 calc R
C9 C 1.3665(8) 0.5852(5) 0.0028(4) 0.0357(16) Uani 1 1 d .
C10 C 1.4421(9) 0.5717(5) -0.0572(4) 0.0457(19) Uani 1 1 d .
H10 H 1.4177 0.5120 -0.0950 0.055 Uiso 1 1 calc R
C11 C 1.5517(9) 0.6458(5) -0.0604(4) 0.049(2) Uani 1 1 d .
H11 H 1.6021 0.6349 -0.1000 0.059 Uiso 1 1 calc R
C12 C 1.5899(8) 0.7376(5) -0.0057(4) 0.0401(17) Uani 1 1 d .
H12 H 1.6652 0.7868 -0.0087 0.048 Uiso 1 1 calc R
C13 C 1.5148(7) 0.7540(5) 0.0527(4) 0.0346(16) Uani 1 1 d .
C14 C 1.4025(7) 0.6782(5) 0.0576(4) 0.0380(17) Uani 1 1 d .
H14 H 1.3520 0.6896 0.0972 0.046 Uiso 1 1 calc R
C15 C 1.5459(7) 0.8516(5) 0.1138(4) 0.0353(16) Uani 1 1 d .
C16 C 1.6929(7) 0.9106(5) 0.1414(4) 0.0330(15) Uani 1 1 d .
H16 H 1.7702 0.8895 0.1212 0.040 Uiso 1 1 calc R
C17 C 1.7218(6) 0.9987(4) 0.1980(4) 0.0282(14) Uani 1 1 d .
C18 C 1.8789(7) 1.0573(4) 0.2308(4) 0.0333(15) Uani 1 1 d .
C19 C 1.6077(7) 1.0326(4) 0.2308(4) 0.0298(14) Uani 1 1 d .
H19A H 1.6277 1.0927 0.2680 0.036 Uiso 1 1 calc R
C20 C 1.4608(7) 0.9726(4) 0.2056(4) 0.0310(14) Uani 1 1 d .
C21 C 1.4350(7) 0.8839(5) 0.1479(4) 0.0370(16) Uani 1 1 d .
H21 H 1.3391 0.8450 0.1319 0.044 Uiso 1 1 calc R
C22 C 1.3313(7) 1.0000(4) 0.2397(3) 0.0311(14) Uani 1 1 d .
C23 C 0.6252(8) 0.4790(6) 0.2844(4) 0.0479(19) Uani 1 1 d .
C24 C 0.4961(7) 0.5121(5) 0.3101(4) 0.0415(18) Uani 1 1 d .
C25 C 0.3513(8) 0.4526(5) 0.2814(4) 0.0402(17) Uani 1 1 d .
H25 H 0.3339 0.3913 0.2461 0.048 Uiso 1 1 calc R
C26 C 0.2390(7) 0.4875(5) 0.3066(4) 0.0367(16) Uani 1 1 d .
C27 C 0.0815(7) 0.4294(5) 0.2771(4) 0.0349(16) Uani 1 1 d .
C28 C 0.2643(8) 0.5785(5) 0.3635(4) 0.0361(16) Uani 1 1 d .
H28 H 0.1853 0.5995 0.3815 0.043 Uiso 1 1 calc R
C29 C 0.4075(8) 0.6369(5) 0.3927(4) 0.0375(16) Uani 1 1 d .
C30 C 0.5217(8) 0.6020(5) 0.3649(4) 0.0398(17) Uani 1 1 d .
H30 H 0.6178 0.6397 0.3832 0.048 Uiso 1 1 calc R
C31 C 0.4351(8) 0.7317(5) 0.4515(4) 0.0374(16) Uani 1 1 d .
C32 C 0.3417(9) 0.7505(5) 0.5039(4) 0.0444(18) Uani 1 1 d .
H32 H 0.2591 0.7026 0.5022 0.053 Uiso 1 1 calc R
C33 C 0.3732(9) 0.8407(6) 0.5580(4) 0.0497(19) Uani 1 1 d .
H33 H 0.3118 0.8521 0.5930 0.060 Uiso 1 1 calc R
C34 C 0.4949(9) 0.9157(5) 0.5619(4) 0.0425(18) Uani 1 1 d .
H34 H 0.5121 0.9764 0.5981 0.051 Uiso 1 1 calc R
C35 C 0.5909(8) 0.8979(5) 0.5103(4) 0.0418(17) Uani 1 1 d .
C36 C 0.5567(8) 0.8061(5) 0.4564(4) 0.0409(17) Uani 1 1 d .
H36 H 0.6187 0.7940 0.4218 0.049 Uiso 1 1 calc R
C37 C 0.7197(8) 0.9791(5) 0.5110(4) 0.0392(17) Uani 1 1 d .
C38 C 0.7747(8) 1.0584(5) 0.5723(4) 0.0434(18) Uani 1 1 d .
H38 H 0.7342 1.0628 0.6147 0.052 Uiso 1 1 calc R
C39 C 0.8927(9) 1.1345(5) 0.5726(4) 0.0481(19) Uani 1 1 d .
C40 C 0.9464(9) 1.2220(6) 0.6422(5) 0.053(2) Uani 1 1 d .
C41 C 0.9574(8) 1.1273(5) 0.5085(4) 0.0447(18) Uani 1 1 d .
H41 H 1.0342 1.1774 0.5079 0.054 Uiso 1 1 calc R
C42 C 0.9034(8) 1.0431(4) 0.4460(4) 0.0348(15) Uani 1 1 d .
C43 C 0.7857(8) 0.9706(5) 0.4478(4) 0.0433(18) Uani 1 1 d .
H43 H 0.7496 0.9152 0.4063 0.052 Uiso 1 1 calc R
C44 C 0.9773(7) 1.0287(5) 0.3789(4) 0.0343(15) Uani 1 1 d .
C45 C 0.7620(7) 0.1745(5) 0.0899(4) 0.0428(19) Uani 1 1 d .
H45 H 0.8613 0.2009 0.0912 0.051 Uiso 1 1 calc R
C46 C 0.6901(8) 0.0873(5) 0.0340(4) 0.049(2) Uani 1 1 d .
H46 H 0.7416 0.0567 -0.0008 0.059 Uiso 1 1 calc R
C47 C 0.5422(7) 0.0461(4) 0.0305(4) 0.0316(15) Uani 1 1 d .
C48 C 0.4730(8) 0.0952(5) 0.0848(4) 0.0443(18) Uani 1 1 d .
H48 H 0.3738 0.0701 0.0848 0.053 Uiso 1 1 calc R
C49 C 0.5510(8) 0.1817(5) 0.1393(4) 0.0408(17) Uani 1 1 d .
H49 H 0.5028 0.2131 0.1755 0.049 Uiso 1 1 calc R
C50 C 1.2262(8) 1.3294(6) 0.4215(5) 0.060(3) Uani 1 1 d .
H50 H 1.1271 1.3087 0.4239 0.072 Uiso 1 1 calc R
C51 C 1.3061(9) 1.4182(6) 0.4720(5) 0.057(2) Uani 1 1 d .
H51 H 1.2595 1.4556 0.5056 0.068 Uiso 1 1 calc R
C52 C 1.4550(7) 1.4515(4) 0.4727(3) 0.0296(14) Uani 1 1 d .
C53 C 1.5147(7) 1.3925(5) 0.4211(4) 0.0389(17) Uani 1 1 d .
H53 H 1.6145 1.4106 0.4193 0.047 Uiso 1 1 calc R
C54 C 1.4257(7) 1.3046(5) 0.3711(4) 0.0407(17) Uani 1 1 d .
H54 H 1.4695 1.2665 0.3363 0.049 Uiso 1 1 calc R

loop_
_atom_site_aniso_label
_atom_site_aniso_U_11
_atom_site_aniso_U_22
_atom_site_aniso_U_33
_atom_site_aniso_U_23
_atom_site_aniso_U_13
_atom_site_aniso_U_12
Co1 0.0334(5) 0.0168(4) 0.0377(5) -0.0017(4) -0.0004(4) 0.0019(3)
Co2 0.0679(8) 0.0301(6) 0.0400(6) -0.0055(5) 0.0158(5) -0.0048(5)
Co3 0.0331(5) 0.0262(5) 0.0485(6) -0.0115(4) 0.0008(4) 0.0028(4)
Co4 0.0285(5) 0.0180(4) 0.0389(5) -0.0011(4) -0.0040(4) 0.0050(3)
O1 0.052(3) 0.038(3) 0.036(3) 0.010(2) 0.005(2) -0.004(2)
O2 0.064(4) 0.027(3) 0.042(3) 0.000(2) 0.014(3) -0.001(2)
O3 0.127(7) 0.028(3) 0.116(6) -0.017(4) 0.070(6) -0.022(4)
O4 0.054(3) 0.028(3) 0.041(3) -0.008(2) -0.007(3) 0.007(2)
O5 0.021(2) 0.029(2) 0.046(3) 0.004(2) 0.003(2) 0.0093(18)
O6 0.028(3) 0.031(3) 0.055(3) 0.004(2) -0.002(2) 0.005(2)
O7 0.034(3) 0.027(2) 0.058(3) 0.005(2) 0.023(2) 0.000(2)
O8 0.037(3) 0.027(3) 0.056(3) 0.001(2) 0.004(2) 0.007(2)
O9 0.052(3) 0.035(3) 0.053(3) 0.004(3) 0.007(3) 0.020(2)
O10 0.035(3) 0.065(4) 0.097(5) 0.012(4) 0.012(3) 0.003(3)
O11 0.037(3) 0.026(3) 0.074(4) 0.011(3) 0.005(3) 0.006(2)
O12 0.037(3) 0.039(3) 0.050(3) 0.007(2) -0.002(2) 0.006(2)
O13 0.055(4) 0.057(4) 0.046(3) 0.006(3) 0.003(3) -0.005(3)
O14 0.082(4) 0.037(3) 0.052(4) 0.007(3) -0.007(3) 0.013(3)
O15 0.048(3) 0.024(2) 0.049(3) 0.005(2) 0.001(2) 0.004(2)
O16 0.042(3) 0.030(3) 0.050(3) 0.005(2) -0.004(2) 0.002(2)
O17 0.057(3) 0.040(3) 0.055(3) 0.021(3) 0.009(3) 0.021(2)
O18 0.080(5) 0.071(4) 0.072(4) 0.029(4) 0.016(4) 0.016(4)
O19 0.045(3) 0.038(3) 0.042(3) 0.006(2) 0.001(2) 0.014(2)
N1 0.023(3) 0.026(3) 0.054(4) 0.011(3) 0.002(3) 0.002(2)
N2 0.036(3) 0.016(3) 0.031(3) -0.012(2) -0.006(2) 0.002(2)
C1 0.058(5) 0.021(4) 0.041(4) 0.007(3) 0.005(4) -0.004(3)
C2 0.051(4) 0.021(3) 0.030(4) -0.008(3) 0.007(3) 0.004(3)
C3 0.048(5) 0.019(3) 0.059(5) 0.001(3) 0.000(4) -0.001(3)
C4 0.040(4) 0.022(3) 0.044(4) -0.003(3) 0.009(3) 0.007(3)
C5 0.038(4) 0.038(4) 0.047(5) -0.004(4) 0.005(3) 0.000(3)
C6 0.040(4) 0.031(4) 0.049(4) 0.003(3) 0.014(3) 0.008(3)
C7 0.042(4) 0.032(4) 0.034(4) -0.004(3) 0.001(3) 0.003(3)
C8 0.049(4) 0.016(3) 0.040(4) -0.002(3) 0.008(3) -0.001(3)
C9 0.038(4) 0.027(3) 0.033(4) 0.002(3) 0.005(3) 0.005(3)
C10 0.060(5) 0.030(4) 0.030(4) -0.006(3) 0.005(3) 0.005(3)
C11 0.064(5) 0.042(4) 0.036(4) 0.010(4) 0.019(4) 0.006(4)
C12 0.039(4) 0.042(4) 0.033(4) 0.009(3) 0.014(3) 0.004(3)
C13 0.028(3) 0.023(3) 0.036(4) -0.003(3) -0.007(3) 0.000(3)
C14 0.028(3) 0.029(4) 0.039(4) -0.005(3) 0.015(3) -0.004(3)
C15 0.023(3) 0.028(3) 0.045(4) 0.002(3) -0.004(3) 0.008(3)
C16 0.029(3) 0.028(3) 0.041(4) 0.010(3) 0.006(3) 0.010(3)
C17 0.018(3) 0.029(3) 0.041(4) 0.017(3) 0.003(3) 0.006(2)
C18 0.032(4) 0.023(3) 0.036(4) 0.004(3) 0.002(3) -0.001(3)
C19 0.027(3) 0.024(3) 0.031(3) 0.003(3) -0.004(3) 0.005(2)
C20 0.030(3) 0.023(3) 0.038(4) 0.008(3) 0.005(3) 0.008(3)
C21 0.025(3) 0.024(3) 0.055(4) 0.011(3) 0.003(3) 0.000(3)
C22 0.029(3) 0.026(3) 0.030(3) -0.002(3) 0.002(3) 0.008(3)
C23 0.030(4) 0.047(5) 0.051(5) 0.001(4) -0.006(3) 0.009(3)
C24 0.029(4) 0.029(4) 0.058(5) 0.006(3) -0.006(3) 0.010(3)
C25 0.043(4) 0.030(4) 0.041(4) 0.003(3) -0.004(3) 0.014(3)
C26 0.032(4) 0.032(4) 0.042(4) 0.012(3) -0.004(3) 0.004(3)
C27 0.025(3) 0.033(4) 0.046(4) 0.014(3) -0.004(3) 0.011(3)
C28 0.033(4) 0.034(4) 0.039(4) 0.013(3) 0.008(3) 0.004(3)
C29 0.048(4) 0.027(3) 0.032(4) 0.010(3) -0.007(3) 0.005(3)
C30 0.036(4) 0.025(3) 0.042(4) 0.001(3) -0.017(3) -0.001(3)
C31 0.047(4) 0.030(4) 0.033(4) 0.014(3) -0.007(3) 0.009(3)
C32 0.061(5) 0.037(4) 0.035(4) 0.011(3) 0.013(4) 0.012(4)
C33 0.054(5) 0.050(5) 0.041(4) 0.014(4) 0.010(4) 0.009(4)
C34 0.057(5) 0.043(4) 0.018(3) 0.000(3) 0.001(3) 0.015(4)
C35 0.045(4) 0.030(4) 0.035(4) 0.000(3) -0.007(3) 0.003(3)
C36 0.038(4) 0.046(4) 0.030(4) 0.008(3) 0.004(3) 0.004(3)
C37 0.039(4) 0.031(4) 0.031(4) -0.006(3) -0.001(3) 0.004(3)
C38 0.037(4) 0.038(4) 0.042(4) 0.000(3) 0.000(3) 0.008(3)
C39 0.053(5) 0.035(4) 0.038(4) -0.007(3) 0.002(4) 0.008(3)
C40 0.041(4) 0.047(5) 0.055(5) 0.011(4) -0.005(4) -0.003(4)
C41 0.043(4) 0.022(3) 0.054(5) 0.002(3) 0.003(4) 0.001(3)
C42 0.041(4) 0.019(3) 0.033(4) -0.001(3) 0.001(3) 0.003(3)
C43 0.047(4) 0.028(4) 0.042(4) 0.005(3) -0.006(3) 0.000(3)
C44 0.035(4) 0.024(3) 0.040(4) 0.007(3) -0.003(3) 0.009(3)
C45 0.020(3) 0.039(4) 0.048(4) -0.005(3) 0.014(3) -0.005(3)
C46 0.033(4) 0.034(4) 0.053(5) -0.010(4) 0.013(3) -0.006(3)
C47 0.037(4) 0.012(3) 0.039(4) 0.006(3) 0.007(3) 0.000(3)
C48 0.026(4) 0.037(4) 0.048(4) 0.000(3) 0.001(3) -0.010(3)
C49 0.040(4) 0.028(4) 0.038(4) -0.007(3) 0.008(3) 0.005(3)
C50 0.023(4) 0.040(4) 0.080(6) -0.007(4) 0.017(4) -0.017(3)
C51 0.041(4) 0.039(4) 0.059(5) -0.019(4) 0.015(4) 0.003(3)
C52 0.030(3) 0.024(3) 0.026(3) 0.001(3) 0.000(3) 0.004(3)
C53 0.028(3) 0.027(4) 0.043(4) -0.006(3) -0.003(3) 0.002(3)
C54 0.029(4) 0.032(4) 0.046(4) -0.002(3) 0.011(3) 0.002(3)

loop_
_atom_type_symbol
_atom_type_description
_atom_type_scat_dispersion_real
_atom_type_scat_dispersion_imag
_atom_type_scat_source
C C 0.0033 0.0016 'International Tables Vol C Tables 4.2.6.8 and 6.1.1.4'
H H 0.0000 0.0000 'International Tables Vol C Tables 4.2.6.8 and 6.1.1.4'
N N 0.0061 0.0033 'International Tables Vol C Tables 4.2.6.8 and 6.1.1.4'
O O 0.0106 0.0060 'International Tables Vol C Tables 4.2.6.8 and 6.1.1.4'
Co Co 0.3494 0.9721 'International Tables Vol C Tables 4.2.6.8 and 6.1.1.4'

loop_
_geom_angle_atom_site_label_1
_geom_angle_atom_site_label_2
_geom_angle_atom_site_label_3
_geom_angle
_geom_angle_site_symmetry_1
_geom_angle_site_symmetry_3
O1 Co1 O9 102.1(2) . .
O1 Co1 N1 89.8(2) . .
O9 Co1 N1 94.2(2) . .
O1 Co1 O12 90.1(2) . 1_655
O9 Co1 O12 105.6(2) . 1_655
N1 Co1 O12 159.7(2) . 1_655
O1 Co1 O17 169.7(2) . .
O9 Co1 O17 88.1(2) . .
N1 Co1 O17 89.0(2) . .
O12 Co1 O17 87.5(2) 1_655 .
O1 Co1 O11 83.0(2) . 1_655
O9 Co1 O11 162.8(2) . 1_655
N1 Co1 O11 102.31(19) . 1_655
O12 Co1 O11 57.60(19) 1_655 1_655
O17 Co1 O11 87.3(2) . 1_655
O2 Co2 O10 138.2(2) . .
O2 Co2 O14 123.2(3) . 2_776
O10 Co2 O14 93.2(3) . 2_776
O2 Co2 O18 96.3(3) . .
O10 Co2 O18 90.7(3) . .
O14 Co2 O18 107.7(3) 2_776 .
O7 Co3 O15 124.6(2) . .
O7 Co3 O4 113.7(2) . 2_765
O15 Co3 O4 120.2(2) . 2_765
O7 Co3 O5 93.46(19) . 1_455
O15 Co3 O5 83.84(19) . 1_455
O4 Co3 O5 105.8(2) 2_765 1_455
O7 Co3 O13 88.2(2) . 2_776
O15 Co3 O13 86.2(2) . 2_776
O4 Co3 O13 83.5(2) 2_765 2_776
O5 Co3 O13 168.91(19) 1_455 2_776
O8 Co4 O16 108.6(2) . .
O8 Co4 N2 94.2(2) . .
O16 Co4 N2 90.3(2) . .
O8 Co4 O19 85.5(2) . .
O16 Co4 O19 165.9(2) . .
N2 Co4 O19 87.9(2) . .
O8 Co4 O5 97.62(17) . 1_455
O16 Co4 O5 89.83(19) . 1_455
N2 Co4 O5 167.52(19) . 1_455
O19 Co4 O5 88.92(19) . 1_455
O8 Co4 O6 154.59(19) . 1_455
O16 Co4 O6 81.8(2) . 1_455
N2 Co4 O6 109.20(19) . 1_455
O19 Co4 O6 85.50(19) . 1_455
O5 Co4 O6 58.48(16) 1_455 1_455
C1 O1 Co1 132.0(5) . .
C1 O2 Co2 121.1(5) . .
C5 O4 Co3 117.1(5) . 2_765
C18 O5 Co4 93.1(4) . 1_655
C18 O5 Co3 125.8(4) . 1_655
Co4 O5 Co3 101.46(19) 1_655 1_655
C18 O6 Co4 88.6(4) . 1_655
C22 O7 Co3 140.1(5) . .
C22 O8 Co4 125.5(4) . .
C23 O9 Co1 119.1(5) . .
C23 O10 Co2 132.9(7) . .
C27 O11 Co1 86.6(4) . 1_455
C27 O12 Co1 95.7(4) . 1_455
C40 O13 Co3 138.2(6) . 2_776
C40 O14 Co2 111.9(6) . 2_776
C44 O15 Co3 125.1(5) . .
C44 O16 Co4 133.7(5) . .
C45 N1 C49 118.1(6) . .
C45 N1 Co1 121.2(4) . .
C49 N1 Co1 120.7(5) . .
C50 N2 C54 114.7(6) . .
C50 N2 Co4 123.2(5) . .
C54 N2 Co4 122.1(4) . .
O2 C1 O1 125.2(7) . .
O2 C1 C2 117.9(6) . .
O1 C1 C2 117.0(6) . .
C8 C2 C3 119.9(7) . .
C8 C2 C1 119.8(6) . .
C3 C2 C1 120.2(7) . .
C2 C3 C4 119.3(7) . .
C2 C3 H3 120.3 . .
C4 C3 H3 120.3 . .
C6 C4 C3 119.2(6) . .
C6 C4 C5 123.0(7) . .
C3 C4 C5 117.8(6) . .
O3 C5 O4 121.1(7) . .
O3 C5 C4 121.4(8) . .
O4 C5 C4 117.5(7) . .
C4 C6 C7 122.5(7) . .
C4 C6 H6 118.7 . .
C7 C6 H6 118.7 . .
C8 C7 C6 116.5(7) . .
C8 C7 C9 121.2(6) . .
C6 C7 C9 122.3(7) . .
C7 C8 C2 122.5(6) . .
C7 C8 H8 118.8 . .
C2 C8 H8 118.8 . .
C10 C9 C14 118.0(6) . .
C10 C9 C7 122.4(6) . .
C14 C9 C7 119.6(6) . .
C11 C10 C9 120.4(7) . .
C11 C10 H10 119.8 . .
C9 C10 H10 119.8 . .
C10 C11 C12 121.9(7) . .
C10 C11 H11 119.1 . .
C12 C11 H11 119.1 . .
C13 C12 C11 119.1(7) . .
C13 C12 H12 120.4 . .
C11 C12 H12 120.4 . .
C12 C13 C14 120.0(6) . .
C12 C13 C15 123.0(6) . .
C14 C13 C15 117.1(6) . .
C13 C14 C9 120.6(6) . .
C13 C14 H14 119.7 . .
C9 C14 H14 119.7 . .
C21 C15 C16 117.5(6) . .
C21 C15 C13 121.7(6) . .
C16 C15 C13 120.7(6) . .
C17 C16 C15 120.8(6) . .
C17 C16 H16 119.6 . .
C15 C16 H16 119.6 . .
C16 C17 C19 121.3(6) . .
C16 C17 C18 120.3(6) . .
C19 C17 C18 118.1(6) . .
O6 C18 O5 119.4(6) . .
O6 C18 C17 122.6(6) . .
O5 C18 C17 118.0(5) . .
C17 C19 C20 118.4(6) . .
C17 C19 H19A 120.8 . .
C20 C19 H19A 120.8 . .
C21 C20 C19 118.9(6) . .
C21 C20 C22 118.4(6) . .
C19 C20 C22 122.6(6) . .
C20 C21 C15 123.0(6) . .
C20 C21 H21 118.5 . .
C15 C21 H21 118.5 . .
O8 C22 O7 125.4(6) . .
O8 C22 C20 119.4(6) . .
O7 C22 C20 115.2(5) . .
O9 C23 O10 121.7(7) . .
O9 C23 C24 123.1(7) . .
O10 C23 C24 115.1(7) . .
C30 C24 C25 120.7(7) . .
C30 C24 C23 118.1(6) . .
C25 C24 C23 121.2(6) . .
C26 C25 C24 118.1(7) . .
C26 C25 H25 120.9 . .
C24 C25 H25 120.9 . .
C25 C26 C28 121.5(6) . .
C25 C26 C27 121.1(6) . .
C28 C26 C27 117.4(6) . .
O11 C27 O12 119.8(6) . .
O11 C27 C26 121.5(6) . .
O12 C27 C26 118.7(6) . .
C29 C28 C26 120.5(7) . .
C29 C28 H28 119.8 . .
C26 C28 H28 119.8 . .
C30 C29 C28 117.7(6) . .
C30 C29 C31 121.3(6) . .
C28 C29 C31 120.9(7) . .
C29 C30 C24 121.5(6) . .
C29 C30 H30 119.3 . .
C24 C30 H30 119.3 . .
C36 C31 C32 117.8(7) . .
C36 C31 C29 120.1(7) . .
C32 C31 C29 122.1(7) . .
C33 C32 C31 119.6(7) . .
C33 C32 H32 120.2 . .
C31 C32 H32 120.2 . .
C32 C33 C34 122.1(8) . .
C32 C33 H33 118.9 . .
C34 C33 H33 118.9 . .
C33 C34 C35 119.1(7) . .
C33 C34 H34 120.5 . .
C35 C34 H34 120.5 . .
C36 C35 C34 117.5(7) . .
C36 C35 C37 122.1(7) . .
C34 C35 C37 120.2(6) . .
C35 C36 C31 123.8(7) . .
C35 C36 H36 118.1 . .
C31 C36 H36 118.1 . .
C38 C37 C43 119.4(7) . .
C38 C37 C35 120.9(7) . .
C43 C37 C35 119.6(6) . .
C37 C38 C39 120.9(7) . .
C37 C38 H38 119.6 . .
C39 C38 H38 119.6 . .
C38 C39 C41 119.9(7) . .
C38 C39 C40 118.2(7) . .
C41 C39 C40 122.0(7) . .
O14 C40 O13 122.7(8) . .
O14 C40 C39 117.0(8) . .
O13 C40 C39 120.3(8) . .
C42 C41 C39 118.9(7) . .
C42 C41 H41 120.6 . .
C39 C41 H41 120.6 . .
C43 C42 C41 119.4(7) . .
C43 C42 C44 119.9(6) . .
C41 C42 C44 120.7(6) . .
C42 C43 C37 121.5(7) . .
C42 C43 H43 119.2 . .
C37 C43 H43 119.2 . .
O16 C44 O15 124.5(7) . .
O16 C44 C42 120.3(6) . .
O15 C44 C42 115.2(6) . .
N1 C45 C46 122.7(6) . .
N1 C45 H45 118.7 . .
C46 C45 H45 118.7 . .
C47 C46 C45 120.1(7) . .
C47 C46 H46 119.9 . .
C45 C46 H46 119.9 . .
C48 C47 C46 116.8(6) . .
C48 C47 C47 121.0(7) . 2_655
C46 C47 C47 122.2(7) . 2_655
C47 C48 C49 120.4(6) . .
C47 C48 H48 119.8 . .
C49 C48 H48 119.8 . .
N1 C49 C48 121.9(6) . .
N1 C49 H49 119.0 . .
C48 C49 H49 119.0 . .
N2 C50 C51 124.6(7) . .
N2 C50 H50 117.7 . .
C51 C50 H50 117.7 . .
C52 C51 C50 120.4(7) . .
C52 C51 H51 119.8 . .
C50 C51 H51 119.8 . .
C53 C52 C51 116.1(6) . .
C53 C52 C52 122.6(7) . 2_886
C51 C52 C52 121.4(7) . 2_886
C52 C53 C54 120.1(6) . .
C52 C53 H53 120.0 . .
C54 C53 H53 120.0 . .
N2 C54 C53 124.2(6) . .
N2 C54 H54 117.9 . .
C53 C54 H54 117.9 . .

loop_
_geom_bond_atom_site_label_1
_geom_bond_atom_site_label_2
_geom_bond_distance
_geom_bond_site_symmetry_2
Co1 O1 2.056(5) .
Co1 O9 2.070(5) .
Co1 N1 2.089(6) .
Co1 O12 2.154(5) 1_655
Co1 O17 2.158(5) .
Co1 O11 2.361(5) 1_655
Co2 O2 1.970(5) .
Co2 O10 1.985(6) .
Co2 O14 1.975(6) 2_776
Co2 O18 2.083(7) .
Co3 O7 1.958(5) .
Co3 O15 1.962(5) .
Co3 O4 1.988(5) 2_765
Co3 O5 2.225(5) 1_455
Co3 O13 2.262(7) 2_776
Co4 O8 2.055(5) .
Co4 O16 2.063(6) .
Co4 N2 2.124(5) .
Co4 O19 2.143(5) .
Co4 O5 2.195(5) 1_455
Co4 O6 2.325(5) 1_455
O1 C1 1.271(8) .
O2 C1 1.255(8) .
O3 C5 1.213(10) .
O4 C5 1.317(10) .
O4 Co3 1.988(5) 2_765
O5 C18 1.307(8) .
O5 Co4 2.195(5) 1_655
O5 Co3 2.225(5) 1_655
O6 C18 1.254(8) .
O6 Co4 2.325(5) 1_655
O7 C22 1.268(8) .
O8 C22 1.260(8) .
O9 C23 1.233(9) .
O10 C23 1.242(9) .
O11 C27 1.254(8) .
O11 Co1 2.361(5) 1_455
O12 C27 1.270(8) .
O12 Co1 2.154(5) 1_455
O13 C40 1.285(10) .
O13 Co3 2.262(7) 2_776
O14 C40 1.229(10) .
O14 Co2 1.975(6) 2_776
O15 C44 1.295(8) .
O16 C44 1.252(8) .
N1 C45 1.327(9) .
N1 C49 1.349(9) .
N2 C50 1.327(9) .
N2 C54 1.344(9) .
C1 C2 1.526(10) .
C2 C8 1.405(10) .
C2 C3 1.400(9) .
C3 C4 1.409(11) .
C3 H3 0.9300 .
C4 C6 1.399(10) .
C4 C5 1.494(10) .
C6 C7 1.419(10) .
C6 H6 0.9300 .
C7 C8 1.387(10) .
C7 C9 1.505(10) .
C8 H8 0.9300 .
C9 C10 1.403(10) .
C9 C14 1.414(9) .
C10 C11 1.370(11) .
C10 H10 0.9300 .
C11 C12 1.400(10) .
C11 H11 0.9300 .
C12 C13 1.374(10) .
C12 H12 0.9300 .
C13 C14 1.414(9) .
C13 C15 1.518(9) .
C14 H14 0.9300 .
C15 C21 1.387(9) .
C15 C16 1.428(9) .
C16 C17 1.383(9) .
C16 H16 0.9300 .
C17 C19 1.413(9) .
C17 C18 1.518(8) .
C19 C20 1.428(9) .
C19 H19A 0.9300 .
C20 C21 1.402(9) .
C20 C22 1.517(9) .
C21 H21 0.9300 .
C23 C24 1.489(10) .
C24 C30 1.389(10) .
C24 C25 1.416(10) .
C25 C26 1.353(10) .
C25 H25 0.9300 .
C26 C28 1.418(10) .
C26 C27 1.510(9) .
C28 C29 1.400(10) .
C28 H28 0.9300 .
C29 C30 1.384(10) .
C29 C31 1.473(10) .
C30 H30 0.9300 .
C31 C36 1.392(10) .
C31 C32 1.406(11) .
C32 C33 1.381(10) .
C32 H32 0.9300 .
C33 C34 1.402(11) .
C33 H33 0.9300 .
C34 C35 1.412(11) .
C34 H34 0.9300 .
C35 C36 1.394(10) .
C35 C37 1.521(10) .
C36 H36 0.9300 .
C37 C38 1.356(9) .
C37 C43 1.410(11) .
C38 C39 1.412(11) .
C38 H38 0.9300 .
C39 C41 1.421(11) .
C39 C40 1.513(11) .
C41 C42 1.406(9) .
C41 H41 0.9300 .
C42 C43 1.391(10) .
C42 C44 1.512(10) .
C43 H43 0.9300 .
C45 C46 1.395(10) .
C45 H45 0.9300 .
C46 C47 1.385(10) .
C46 H46 0.9300 .
C47 C48 1.388(10) .
C47 C47 1.509(12) 2_655
C48 C49 1.391(9) .
C48 H48 0.9300 .
C49 H49 0.9300 .
C50 C51 1.386(10) .
C50 H50 0.9300 .
C51 C52 1.384(10) .
C51 H51 0.9300 .
C52 C53 1.367(9) .
C52 C52 1.518(12) 2_886
C53 C54 1.401(9) .
C53 H53 0.9300 .
C54 H54 0.9300 .

loop_
_geom_torsion_atom_site_label_1
_geom_torsion_atom_site_label_2
_geom_torsion_atom_site_label_3
_geom_torsion_atom_site_label_4
_geom_torsion
_geom_torsion_site_symmetry_1
_geom_torsion_site_symmetry_4
O9 Co1 O1 C1 112.2(7) . .
N1 Co1 O1 C1 -153.5(7) . .
O12 Co1 O1 C1 6.2(7) 1_655 .
O17 Co1 O1 C1 -70.3(14) . .
O11 Co1 O1 C1 -51.1(7) 1_655 .
O10 Co2 O2 C1 10.4(8) . .
O14 Co2 O2 C1 156.4(6) 2_776 .
O18 Co2 O2 C1 -87.6(6) . .
O15 Co3 O7 C22 -73.8(8) . .
O4 Co3 O7 C22 120.1(7) 2_765 .
O5 Co3 O7 C22 11.1(7) 1_455 .
O13 Co3 O7 C22 -157.9(7) 2_776 .
O16 Co4 O8 C22 61.1(6) . .
N2 Co4 O8 C22 152.8(6) . .
O19 Co4 O8 C22 -119.6(6) . .
O5 Co4 O8 C22 -31.3(6) 1_455 .
O6 Co4 O8 C22 -50.0(8) 1_455 .
O1 Co1 O9 C23 -84.0(6) . .
N1 Co1 O9 C23 -174.7(6) . .
O12 Co1 O9 C23 9.5(7) 1_655 .
O17 Co1 O9 C23 96.4(6) . .
O11 Co1 O9 C23 21.9(11) 1_655 .
O2 Co2 O10 C23 -42.3(10) . .
O14 Co2 O10 C23 165.7(8) 2_776 .
O18 Co2 O10 C23 57.9(8) . .
O7 Co3 O15 C44 23.8(6) . .
O4 Co3 O15 C44 -170.9(5) 2_765 .
O5 Co3 O15 C44 -66.2(5) 1_455 .
O13 Co3 O15 C44 108.9(5) 2_776 .
O8 Co4 O16 C44 -101.9(6) . .
N2 Co4 O16 C44 163.6(6) . .
O19 Co4 O16 C44 81.0(10) . .
O5 Co4 O16 C44 -3.9(6) 1_455 .
O6 Co4 O16 C44 54.3(6) 1_455 .
O1 Co1 N1 C45 54.5(6) . .
O9 Co1 N1 C45 156.7(6) . .
O12 Co1 N1 C45 -35.2(10) 1_655 .
O17 Co1 N1 C45 -115.3(6) . .
O11 Co1 N1 C45 -28.3(6) 1_655 .
O1 Co1 N1 C49 -123.6(6) . .
O9 Co1 N1 C49 -21.4(6) . .
O12 Co1 N1 C49 146.7(6) 1_655 .
O17 Co1 N1 C49 66.7(6) . .
O11 Co1 N1 C49 153.6(6) 1_655 .
O8 Co4 N2 C50 -162.7(7) . .
O16 Co4 N2 C50 -54.1(7) . .
O19 Co4 N2 C50 111.9(7) . .
O5 Co4 N2 C50 36.4(14) 1_455 .
O6 Co4 N2 C50 27.4(7) 1_455 .
O8 Co4 N2 C54 16.7(6) . .
O16 Co4 N2 C54 125.4(6) . .
O19 Co4 N2 C54 -68.7(6) . .
O5 Co4 N2 C54 -144.2(9) 1_455 .
O6 Co4 N2 C54 -153.2(6) 1_455 .
Co2 O2 C1 O1 -6.4(11) . .
Co2 O2 C1 C2 173.6(5) . .
Co1 O1 C1 O2 -45.7(12) . .
Co1 O1 C1 C2 134.3(6) . .
O2 C1 C2 C8 -2.9(12) . .
O1 C1 C2 C8 177.1(7) . .
O2 C1 C2 C3 173.9(7) . .
O1 C1 C2 C3 -6.1(12) . .
C8 C2 C3 C4 -1.6(12) . .
C1 C2 C3 C4 -178.4(7) . .
C2 C3 C4 C6 1.5(12) . .
C2 C3 C4 C5 -177.7(7) . .
Co3 O4 C5 O3 17.1(12) 2_765 .
Co3 O4 C5 C4 -161.6(5) 2_765 .
C6 C4 C5 O3 164.9(9) . .
C3 C4 C5 O3 -16.0(13) . .
C6 C4 C5 O4 -16.5(12) . .
C3 C4 C5 O4 162.6(7) . .
C3 C4 C6 C7 -1.0(12) . .
C5 C4 C6 C7 178.1(8) . .
C4 C6 C7 C8 0.6(12) . .
C4 C6 C7 C9 -178.5(7) . .
C6 C7 C8 C2 -0.7(12) . .
C9 C7 C8 C2 178.4(7) . .
C3 C2 C8 C7 1.2(12) . .
C1 C2 C8 C7 178.0(7) . .
C8 C7 C9 C10 -175.8(8) . .
C6 C7 C9 C10 3.3(12) . .
C8 C7 C9 C14 1.6(11) . .
C6 C7 C9 C14 -179.4(7) . .
C14 C9 C10 C11 2.8(12) . .
C7 C9 C10 C11 -179.8(8) . .
C9 C10 C11 C12 -1.6(13) . .
C10 C11 C12 C13 -0.5(13) . .
C11 C12 C13 C14 1.3(11) . .
C11 C12 C13 C15 -178.6(7) . .
C12 C13 C14 C9 0.0(11) . .
C15 C13 C14 C9 179.8(6) . .
C10 C9 C14 C13 -2.0(11) . .
C7 C9 C14 C13 -179.4(7) . .
C12 C13 C15 C21 145.0(8) . .
C14 C13 C15 C21 -34.8(10) . .
C12 C13 C15 C16 -39.4(11) . .
C14 C13 C15 C16 140.8(7) . .
C21 C15 C16 C17 -3.0(10) . .
C13 C15 C16 C17 -178.8(6) . .
C15 C16 C17 C19 0.9(10) . .
C15 C16 C17 C18 175.4(6) . .
Co4 O6 C18 O5 -6.6(6) 1_655 .
Co4 O6 C18 C17 172.9(6) 1_655 .
Co4 O5 C18 O6 7.0(7) 1_655 .
Co3 O5 C18 O6 113.5(6) 1_655 .
Co4 O5 C18 C17 -172.5(5) 1_655 .
Co3 O5 C18 C17 -66.0(7) 1_655 .
C16 C17 C18 O6 168.9(7) . .
C19 C17 C18 O6 -16.5(10) . .
C16 C17 C18 O5 -11.6(10) . .
C19 C17 C18 O5 163.0(6) . .
C16 C17 C19 C20 1.6(10) . .
C18 C17 C19 C20 -173.0(6) . .
C17 C19 C20 C21 -1.9(10) . .
C17 C19 C20 C22 176.9(6) . .
C19 C20 C21 C15 -0.3(11) . .
C22 C20 C21 C15 -179.2(7) . .
C16 C15 C21 C20 2.7(11) . .
C13 C15 C21 C20 178.4(7) . .
Co4 O8 C22 O7 -14.7(10) . .
Co4 O8 C22 C20 166.8(5) . .
Co3 O7 C22 O8 29.4(12) . .
Co3 O7 C22 C20 -152.1(5) . .
C21 C20 C22 O8 -147.0(7) . .
C19 C20 C22 O8 34.2(10) . .
C21 C20 C22 O7 34.4(9) . .
C19 C20 C22 O7 -144.4(7) . .
Co1 O9 C23 O10 3.5(12) . .
Co1 O9 C23 C24 -172.5(6) . .
Co2 O10 C23 O9 60.1(13) . .
Co2 O10 C23 C24 -123.5(8) . .
O9 C23 C24 C30 172.0(8) . .
O10 C23 C24 C30 -4.2(12) . .
O9 C23 C24 C25 -5.9(13) . .
O10 C23 C24 C25 177.8(8) . .
C30 C24 C25 C26 2.7(12) . .
C23 C24 C25 C26 -179.4(7) . .
C24 C25 C26 C28 -3.9(11) . .
C24 C25 C26 C27 178.3(7) . .
Co1 O11 C27 O12 5.9(7) 1_455 .
Co1 O11 C27 C26 -171.0(6) 1_455 .
Co1 O12 C27 O11 -6.5(7) 1_455 .
Co1 O12 C27 C26 170.5(6) 1_455 .
C25 C26 C27 O11 2.7(11) . .
C28 C26 C27 O11 -175.1(7) . .
C25 C26 C27 O12 -174.2(7) . .
C28 C26 C27 O12 7.9(10) . .
C25 C26 C28 C29 3.1(11) . .
C27 C26 C28 C29 -179.0(6) . .
C26 C28 C29 C30 -0.9(10) . .
C26 C28 C29 C31 179.7(6) . .
C28 C29 C30 C24 -0.3(11) . .
C31 C29 C30 C24 179.1(7) . .
C25 C24 C30 C29 -0.6(12) . .
C23 C24 C30 C29 -178.5(7) . .
C30 C29 C31 C36 31.7(10) . .
C28 C29 C31 C36 -148.8(7) . .
C30 C29 C31 C32 -148.4(7) . .
C28 C29 C31 C32 31.0(10) . .
C36 C31 C32 C33 -0.3(11) . .
C29 C31 C32 C33 179.8(7) . .
C31 C32 C33 C34 1.3(12) . .
C32 C33 C34 C35 -1.9(12) . .
C33 C34 C35 C36 1.6(11) . .
C33 C34 C35 C37 177.2(7) . .
C34 C35 C36 C31 -0.8(11) . .
C37 C35 C36 C31 -176.2(7) . .
C32 C31 C36 C35 0.1(11) . .
C29 C31 C36 C35 180.0(7) . .
C36 C35 C37 C38 -162.6(7) . .
C34 C35 C37 C38 22.1(11) . .
C36 C35 C37 C43 15.6(11) . .
C34 C35 C37 C43 -159.8(7) . .
C43 C37 C38 C39 2.9(12) . .
C35 C37 C38 C39 -178.9(7) . .
C37 C38 C39 C41 -1.5(12) . .
C37 C38 C39 C40 178.5(7) . .
Co2 O14 C40 O13 6.9(11) 2_776 .
Co2 O14 C40 C39 -170.8(6) 2_776 .
Co3 O13 C40 O14 -140.5(7) 2_776 .
Co3 O13 C40 C39 37.1(12) 2_776 .
C38 C39 C40 O14 -148.4(8) . .
C41 C39 C40 O14 31.6(12) . .
C38 C39 C40 O13 33.8(12) . .
C41 C39 C40 O13 -146.2(8) . .
C38 C39 C41 C42 -1.0(12) . .
C40 C39 C41 C42 179.0(7) . .
C39 C41 C42 C43 1.9(11) . .
C39 C41 C42 C44 -174.7(7) . .
C41 C42 C43 C37 -0.5(11) . .
C44 C42 C43 C37 176.1(7) . .
C38 C37 C43 C42 -2.0(12) . .
C35 C37 C43 C42 179.9(7) . .
Co4 O16 C44 O15 31.6(10) . .
Co4 O16 C44 C42 -147.6(5) . .
Co3 O15 C44 O16 15.3(10) . .
Co3 O15 C44 C42 -165.4(4) . .
C43 C42 C44 O16 178.4(7) . .
C41 C42 C44 O16 -5.0(10) . .
C43 C42 C44 O15 -0.9(10) . .
C41 C42 C44 O15 175.7(6) . .
C49 N1 C45 C46 1.0(12) . .
Co1 N1 C45 C46 -177.1(6) . .
N1 C45 C46 C47 0.1(13) . .
C45 C46 C47 C48 -0.7(12) . .
C45 C46 C47 C47 177.5(8) . 2_655
C46 C47 C48 C49 0.3(12) . .
C47 C47 C48 C49 -177.9(8) 2_655 .
C45 N1 C49 C48 -1.4(12) . .
Co1 N1 C49 C48 176.7(6) . .
C47 C48 C49 N1 0.7(12) . .
C54 N2 C50 C51 1.8(14) . .
Co4 N2 C50 C51 -178.7(8) . .
N2 C50 C51 C52 -2.0(16) . .
C50 C51 C52 C53 0.5(13) . .
C50 C51 C52 C52 180.0(9) . 2_886
C51 C52 C53 C54 0.8(11) . .
C52 C52 C53 C54 -178.7(8) 2_886 .
C50 N2 C54 C53 -0.4(12) . .
Co4 N2 C54 C53 -179.9(6) . .
C52 C53 C54 N2 -0.9(12) . .
